data_7224122
loop_
_publ_author_name
'Abu-Youssef, M. A. M.'
'Soliman, S. M.'
'Sharaf, M. M.'
'Albering, J. H.'
'\"Ohrstr\"om, L.'

_publ_section_title
;
 Topology analysis reveals supramolecular organisation of 96 large complex
 ions into one geometrical object
;
_journal_issue 11
_journal_name_full CrystEngComm
_journal_page_first 1883
_journal_paper_doi 10.1039/C5CE02490K
_journal_volume 18
_journal_year 2016
_chemical_formula_moiety 'C18 H24 Ag N4, Cl O4 '
_chemical_formula_sum 'C18 H24 Ag Cl N4 O4'
_chemical_formula_weight 503.73
_chemical_name_systematic
; 
 ? 
;
_chemical_properties_physical Light-sensitive
_space_group_IT_number 14
_symmetry_cell_setting monoclinic
_symmetry_space_group_name_Hall '-P 2ybc'
_symmetry_space_group_name_H-M 'P 1 21/c 1'
_atom_sites_solution_hydrogens geom
_atom_sites_solution_primary direct
_atom_sites_solution_secondary difmap
_audit_creation_method SHELXL-97
_audit_update_record
;
2016-01-25 deposited with the CCDC.
2016-02-03 downloaded from the CCDC.
;
_cell_angle_alpha 90.00
_cell_angle_beta 95.969(6)
_cell_angle_gamma 90.00
_cell_formula_units_Z 4
_cell_length_a 11.3787(10)
_cell_length_b 8.1171(7)
_cell_length_c 21.410(2)
_cell_measurement_reflns_used 4112
_cell_measurement_temperature 100(2)
_cell_measurement_theta_max 24.5165
_cell_measurement_theta_min 2.4865
_cell_volume 1966.8(3)
_computing_cell_refinement 'Bruker SAINT'
_computing_data_collection 'Bruker APEX2'
_computing_data_reduction 'Bruker SAINT'
_computing_molecular_graphics 'Bruker SHELXL'
_computing_publication_material 'Bruker SHELXL'
_computing_structure_refinement 'SHELXL (Sheldrick, 2008)'
_computing_structure_solution 'SHELXS (Sheldrick, 2008)'
_diffrn_ambient_temperature 100(2)
_diffrn_measured_fraction_theta_full 0.995
_diffrn_measured_fraction_theta_max 0.995
_diffrn_measurement_device_type 'Bruker APEX-II CCD'
_diffrn_measurement_method '\f and \w scans'
_diffrn_radiation_monochromator graphite
_diffrn_radiation_source 'fine-focus sealed tube'
_diffrn_radiation_type MoK\a
_diffrn_radiation_wavelength 0.71073
_diffrn_reflns_av_R_equivalents 0.1103
_diffrn_reflns_av_sigmaI/netI 0.0757
_diffrn_reflns_limit_h_max 13
_diffrn_reflns_limit_h_min -13
_diffrn_reflns_limit_k_max 10
_diffrn_reflns_limit_k_min -10
_diffrn_reflns_limit_l_max 26
_diffrn_reflns_limit_l_min -25
_diffrn_reflns_number 30483
_diffrn_reflns_theta_full 26.00
_diffrn_reflns_theta_max 26.00
_diffrn_reflns_theta_min 1.80
_exptl_absorpt_coefficient_mu 1.193
_exptl_absorpt_correction_T_max 0.7888
_exptl_absorpt_correction_T_min 0.7099
_exptl_absorpt_correction_type multi-scan
_exptl_absorpt_process_details 'SADABS 2.10 (Sheldrick, 2003)'
_exptl_crystal_colour colourless
_exptl_crystal_density_diffrn 1.701
_exptl_crystal_density_method 'not measured'
_exptl_crystal_description block
_exptl_crystal_F_000 1024.0
_exptl_crystal_size_max 0.35
_exptl_crystal_size_mid 0.25
_exptl_crystal_size_min 0.20
_refine_diff_density_max 1.163
_refine_diff_density_min -0.856
_refine_diff_density_rms 0.124
_refine_ls_extinction_coef 0.0005(3)
_refine_ls_extinction_expression Fc^*^=kFc[1+0.001xFc^2^\l^3^/sin(2\q)]^-1/4^
_refine_ls_extinction_method SHELXL
_refine_ls_goodness_of_fit_ref 1.017
_refine_ls_hydrogen_treatment constr
_refine_ls_matrix_type full
_refine_ls_number_parameters 257
_refine_ls_number_reflns 3834
_refine_ls_number_restraints 0
_refine_ls_restrained_S_all 1.017
_refine_ls_R_factor_all 0.0920
_refine_ls_R_factor_gt 0.0488
_refine_ls_shift/su_max 0.000
_refine_ls_shift/su_mean 0.000
_refine_ls_structure_factor_coef Fsqd
_refine_ls_weighting_details 'calc w=1/[\s^2^(Fo^2^)+(0.0486P)^2^+2.6723P] where P=(Fo^2^+2Fc^2^)/3'
_refine_ls_weighting_scheme calc
_refine_ls_wR_factor_gt 0.1061
_refine_ls_wR_factor_ref 0.1252
_reflns_number_gt 2381
_reflns_number_total 3834
_reflns_threshold_expression >2sigma(I)
_cod_data_source_file c5ce02490k2.cif
_cod_data_source_block ja2010_157_0m
_cod_depositor_comments 'Adding full bibliography for 7224120--7224122.cif.'
_cod_original_sg_symbol_H-M 'P 21/c'
_cod_database_code 7224122

loop_
_symmetry_equiv_pos_as_xyz
'x, y, z'
'-x, y+1/2, -z+1/2'
'-x, -y, -z'
'x, -y-1/2, z-1/2'

loop_
_atom_site_label
_atom_site_type_symbol
_atom_site_fract_x
_atom_site_fract_y
_atom_site_fract_z
_atom_site_U_iso_or_equiv
_atom_site_adp_type
_atom_site_occupancy
_atom_site_symmetry_multiplicity
_atom_site_calc_flag
_atom_site_refinement_flags
Ag1 Ag 1.0000 1.0000 0.0000 0.02517(19) Uani 1 2 d S
Ag2 Ag 0.5000 0.5000 0.5000 0.0280(2) Uani 1 2 d S
Cl1 Cl 0.26805(12) 0.03108(15) 0.15010(5) 0.0239(3) Uani 1 1 d .
N1 N 0.8785(4) 0.8514(5) 0.04281(18) 0.0246(10) Uani 1 1 d .
N2 N 0.5838(4) 0.6631(5) 0.12003(17) 0.0208(10) Uani 1 1 d .
N4 N 0.0929(4) 0.9155(5) 0.35268(18) 0.0209(10) Uani 1 1 d .
N3 N 0.3667(4) 0.6444(5) 0.45012(18) 0.0250(10) Uani 1 1 d .
C3 C 0.6791(4) 0.7228(5) 0.0959(2) 0.0162(11) Uani 1 1 d .
C11 C 0.2830(5) 0.7800(6) 0.3553(2) 0.0219(12) Uani 1 1 d .
H11 H 0.2906 0.8076 0.3127 0.026 Uiso 1 1 calc R
C12 C 0.1822(5) 0.8316(6) 0.3836(2) 0.0219(12) Uani 1 1 d .
C14 C 0.2716(5) 0.6962(6) 0.4771(2) 0.0237(12) Uani 1 1 d .
H14 H 0.2674 0.6679 0.5199 0.028 Uiso 1 1 calc R
C4 C 0.7672(5) 0.8163(6) 0.1309(2) 0.0206(12) Uani 1 1 d .
H4 H 0.7612 0.8370 0.1741 0.025 Uiso 1 1 calc R
C15 C 0.0878(5) 0.9615(6) 0.2857(2) 0.0233(12) Uani 1 1 d .
H15A H 0.1148 0.8698 0.2603 0.028 Uiso 1 1 calc R
H15B H 0.1367 1.0600 0.2799 0.028 Uiso 1 1 calc R
C2 C 0.6989(5) 0.6919(6) 0.0325(2) 0.0194(11) Uani 1 1 d .
H2 H 0.6460 0.6242 0.0066 0.023 Uiso 1 1 calc R
C10 C 0.3697(5) 0.6904(6) 0.3890(2) 0.0239(12) Uani 1 1 d .
H10 H 0.4362 0.6581 0.3685 0.029 Uiso 1 1 calc R
C13 C 0.1804(5) 0.7867(6) 0.4476(2) 0.0227(12) Uani 1 1 d .
H13 H 0.1163 0.8193 0.4699 0.027 Uiso 1 1 calc R
C9 C 0.5562(5) 0.6912(7) 0.1851(2) 0.0252(12) Uani 1 1 d .
H9A H 0.5291 0.8056 0.1908 0.030 Uiso 1 1 calc R
H9B H 0.6258 0.6689 0.2156 0.030 Uiso 1 1 calc R
C7 C 0.3910(5) 0.5603(7) 0.1261(2) 0.0265(13) Uani 1 1 d .
H7A H 0.3475 0.4551 0.1194 0.032 Uiso 1 1 calc R
H7B H 0.3344 0.6529 0.1191 0.032 Uiso 1 1 calc R
C1 C 0.7949(5) 0.7607(6) 0.0091(2) 0.0205(11) Uani 1 1 d .
H1 H 0.8034 0.7434 -0.0341 0.025 Uiso 1 1 calc R
C18 C -0.0143(5) 0.9671(6) 0.3801(2) 0.0274(13) Uani 1 1 d .
H18A H 0.0058 1.0346 0.4182 0.033 Uiso 1 1 calc R
H18B H -0.0608 0.8704 0.3912 0.033 Uiso 1 1 calc R
C16 C -0.0409(5) 0.9971(7) 0.2686(3) 0.0334(14) Uani 1 1 d .
H16A H -0.0847 0.8951 0.2558 0.040 Uiso 1 1 calc R
H16B H -0.0521 1.0781 0.2340 0.040 Uiso 1 1 calc R
C6 C 0.4886(5) 0.5736(6) 0.0829(2) 0.0211(11) Uani 1 1 d .
H6A H 0.5156 0.4630 0.0711 0.025 Uiso 1 1 calc R
H6B H 0.4610 0.6351 0.0442 0.025 Uiso 1 1 calc R
C5 C 0.8601(5) 0.8771(6) 0.1036(2) 0.0224(12) Uani 1 1 d .
H5 H 0.9161 0.9421 0.1288 0.027 Uiso 1 1 calc R
C17 C -0.0821(5) 1.0675(7) 0.3289(2) 0.0314(14) Uani 1 1 d .
H17A H -0.0625 1.1860 0.3334 0.038 Uiso 1 1 calc R
H17B H -0.1684 1.0533 0.3295 0.038 Uiso 1 1 calc R
C8 C 0.4576(5) 0.5679(6) 0.1920(2) 0.0248(12) Uani 1 1 d .
H8A H 0.4053 0.6064 0.2232 0.030 Uiso 1 1 calc R
H8B H 0.4902 0.4586 0.2051 0.030 Uiso 1 1 calc R
O2 O 0.3569(4) 0.0339(6) 0.10745(17) 0.0458(12) Uani 1 1 d .
O3 O 0.3061(3) -0.0769(4) 0.20193(15) 0.0282(9) Uani 1 1 d .
O1 O 0.1606(4) -0.0307(5) 0.11825(18) 0.0456(12) Uani 1 1 d .
O4 O 0.2488(4) 0.1937(5) 0.17279(18) 0.0463(12) Uani 1 1 d .

loop_
_atom_site_aniso_label
_atom_site_aniso_U_11
_atom_site_aniso_U_22
_atom_site_aniso_U_33
_atom_site_aniso_U_23
_atom_site_aniso_U_13
_atom_site_aniso_U_12
Ag1 0.0220(4) 0.0252(3) 0.0291(3) 0.0012(2) 0.0063(2) -0.0045(3)
Ag2 0.0350(4) 0.0217(3) 0.0249(3) 0.0014(2) -0.0080(2) -0.0006(3)
Cl1 0.0245(8) 0.0284(7) 0.0187(6) 0.0024(5) 0.0015(5) -0.0047(6)
N1 0.028(3) 0.020(2) 0.026(2) 0.0015(18) 0.0013(19) -0.002(2)
N2 0.020(3) 0.027(2) 0.016(2) -0.0007(17) 0.0013(17) -0.0016(19)
N4 0.019(3) 0.024(2) 0.020(2) 0.0014(18) 0.0058(18) 0.0044(19)
N3 0.036(3) 0.016(2) 0.022(2) 0.0022(18) -0.0020(19) -0.004(2)
C3 0.020(3) 0.009(2) 0.020(3) 0.0042(19) 0.002(2) 0.005(2)
C11 0.023(3) 0.023(3) 0.020(3) 0.004(2) 0.003(2) -0.001(2)
C12 0.026(3) 0.015(3) 0.024(3) -0.002(2) 0.001(2) -0.009(2)
C14 0.029(4) 0.024(3) 0.018(3) -0.001(2) -0.002(2) -0.011(2)
C4 0.021(3) 0.024(3) 0.016(2) 0.001(2) 0.002(2) 0.002(2)
C15 0.029(4) 0.023(3) 0.018(3) 0.000(2) 0.004(2) 0.002(2)
C2 0.021(3) 0.017(3) 0.020(3) -0.003(2) 0.002(2) -0.002(2)
C10 0.031(4) 0.019(3) 0.022(3) 0.000(2) 0.001(2) -0.007(2)
C13 0.027(3) 0.021(3) 0.021(3) -0.002(2) 0.005(2) -0.005(2)
C9 0.029(4) 0.033(3) 0.014(2) 0.000(2) 0.005(2) 0.000(2)
C7 0.024(4) 0.028(3) 0.028(3) 0.001(2) 0.003(2) -0.001(2)
C1 0.026(3) 0.015(3) 0.022(3) -0.001(2) 0.005(2) 0.002(2)
C18 0.025(3) 0.031(3) 0.026(3) 0.000(2) 0.005(2) -0.004(2)
C16 0.028(4) 0.038(3) 0.033(3) -0.002(3) -0.004(2) 0.002(3)
C6 0.019(3) 0.021(3) 0.023(3) 0.002(2) 0.002(2) 0.000(2)
C5 0.021(3) 0.021(3) 0.024(3) -0.001(2) -0.003(2) 0.001(2)
C17 0.025(4) 0.034(3) 0.037(3) -0.003(3) 0.008(3) 0.009(3)
C8 0.025(4) 0.025(3) 0.026(3) 0.004(2) 0.008(2) -0.001(2)
O2 0.030(3) 0.082(3) 0.028(2) 0.003(2) 0.0139(18) -0.007(2)
O3 0.033(3) 0.028(2) 0.0233(19) 0.0045(16) 0.0001(16) 0.0106(17)
O1 0.033(3) 0.067(3) 0.034(2) 0.007(2) -0.0087(18) -0.022(2)
O4 0.066(4) 0.028(2) 0.044(2) 0.0027(19) 0.003(2) 0.005(2)

loop_
_atom_type_symbol
_atom_type_description
_atom_type_scat_dispersion_real
_atom_type_scat_dispersion_imag
_atom_type_scat_source
C C 0.0033 0.0016 'International Tables Vol C Tables 4.2.6.8 and 6.1.1.4'
H H 0.0000 0.0000 'International Tables Vol C Tables 4.2.6.8 and 6.1.1.4'
N N 0.0061 0.0033 'International Tables Vol C Tables 4.2.6.8 and 6.1.1.4'
O O 0.0106 0.0060 'International Tables Vol C Tables 4.2.6.8 and 6.1.1.4'
Cl Cl 0.1484 0.1585 'International Tables Vol C Tables 4.2.6.8 and 6.1.1.4'
Ag Ag -0.8971 1.1015 'International Tables Vol C Tables 4.2.6.8 and 6.1.1.4'

loop_
_geom_angle_atom_site_label_1
_geom_angle_atom_site_label_2
_geom_angle_atom_site_label_3
_geom_angle
_geom_angle_site_symmetry_1
N1 Ag1 N1 180.00 3_775
N3 Ag2 N3 180.00 3_666
O1 Cl1 O4 109.4(3) .
O1 Cl1 O2 109.1(3) .
O4 Cl1 O2 110.2(3) .
O1 Cl1 O3 109.1(2) .
O4 Cl1 O3 110.1(2) .
O2 Cl1 O3 108.9(2) .
C1 N1 C5 115.2(4) .
C1 N1 Ag1 122.3(3) .
C5 N1 Ag1 120.1(3) .
C3 N2 C6 123.5(4) .
C3 N2 C9 124.5(4) .
C6 N2 C9 111.8(4) .
C12 N4 C18 124.5(4) .
C12 N4 C15 124.0(4) .
C18 N4 C15 111.4(4) .
C14 N3 C10 115.3(4) .
C14 N3 Ag2 121.5(3) .
C10 N3 Ag2 123.2(4) .
N2 C3 C4 123.4(4) .
N2 C3 C2 121.3(4) .
C4 C3 C2 115.3(5) .
C10 C11 C12 120.2(5) .
N4 C12 C11 123.1(4) .
N4 C12 C13 121.4(5) .
C11 C12 C13 115.5(5) .
N3 C14 C13 125.0(5) .
C5 C4 C3 120.9(4) .
N4 C15 C16 103.0(4) .
C1 C2 C3 119.4(5) .
N3 C10 C11 124.2(5) .
C14 C13 C12 119.7(5) .
N2 C9 C8 102.8(4) .
C6 C7 C8 103.5(4) .
N1 C1 C2 124.8(4) .
N4 C18 C17 104.3(4) .
C15 C16 C17 104.1(4) .
N2 C6 C7 104.5(4) .
C4 C5 N1 124.3(5) .
C18 C17 C16 103.4(4) .
C9 C8 C7 103.6(4) .

loop_
_geom_bond_atom_site_label_1
_geom_bond_atom_site_label_2
_geom_bond_distance
_geom_bond_site_symmetry_2
Ag1 N1 2.114(4) 3_775
Ag1 N1 2.114(4) .
Ag2 N3 2.116(4) 3_666
Ag2 N3 2.116(4) .
Cl1 O1 1.428(4) .
Cl1 O4 1.431(4) .
Cl1 O2 1.431(4) .
Cl1 O3 1.445(4) .
N1 C1 1.352(6) .
N1 C5 1.357(6) .
N2 C3 1.339(6) .
N2 C6 1.467(6) .
N2 C9 1.476(6) .
N4 C12 1.339(7) .
N4 C18 1.469(7) .
N4 C15 1.477(6) .
N3 C14 1.346(7) .
N3 C10 1.365(6) .
C3 C4 1.408(7) .
C3 C2 1.423(6) .
C11 C10 1.369(7) .
C11 C12 1.416(7) .
C12 C13 1.421(7) .
C14 C13 1.371(7) .
C4 C5 1.352(7) .
C15 C16 1.500(8) .
C2 C1 1.367(7) .
C9 C8 1.522(7) .
C7 C6 1.521(7) .
C7 C8 1.533(7) .
C18 C17 1.511(8) .
C16 C17 1.528(7) .
